data_4312110
loop_
_publ_author_name
'Sarah H. Oakley'
'Martyn P. Coles'
'Peter B. Hitchcock'

_publ_section_title
;
 Multiple Coordination Geometries Supported by Methylene-Linked Guanidines
;
_journal_name_full 'Inorganic Chemistry'
_journal_page_first 7564
_journal_page_last 7566
_journal_paper_doi 10.1021/ic0495416
_journal_volume 43
_journal_year 2004
_chemical_absolute_configuration ad
_chemical_compound_source 'synthesis as described'
_chemical_formula_moiety 'C15 H26 Cl1 Cu1 N6'
_chemical_formula_sum 'C15 H26 Cl Cu N6'
_chemical_formula_weight 389.41
_chemical_name_systematic
;
 ?
;
_space_group_IT_number 41
_symmetry_cell_setting orthorhombic
_symmetry_Int_Tables_number 41
_symmetry_space_group_name_Hall 'A 2 -2ab'
_symmetry_space_group_name_H-M 'A b a 2'
_atom_sites_solution_hydrogens geom
_atom_sites_solution_primary direct
_atom_sites_solution_secondary difmap
_audit_conform_dict_location ftp://ftp.iucr.org/pub/cif_core.dic
_audit_conform_dict_name cif_core.dic
_audit_conform_dict_version 2.2
_audit_creation_date 2003-12-03T12:04:49-00:00
_audit_creation_method 'WinGX routine CIF_UPDATE'
_cell_angle_alpha 90
_cell_angle_beta 90
_cell_angle_gamma 90
_cell_formula_units_Z 8
_cell_length_a 14.1579(10)
_cell_length_b 14.7107(9)
_cell_length_c 16.1177(7)
_cell_measurement_reflns_used 14039
_cell_measurement_temperature 173(2)
_cell_measurement_theta_max 25.028
_cell_measurement_theta_min 3.705
_cell_measurement_wavelength 0.71073
_cell_volume 3356.9(3)
_computing_cell_refinement 'HKL Scalepack (Otwinowski & Minor 1997)'
_computing_data_collection 'Collect (Nonius BV, 1997-2000)'
_computing_data_reduction 'HKL Denzo and Scalepack (Otwinowski & Minor 1997)'
_computing_molecular_graphics 'Ortep-3 for Windows (Farrugia, 1997)'
_computing_publication_material 'WinGX publication routines (Farrugia, 1999)'
_computing_structure_refinement 'SHELXL-97 (Sheldrick, 1997)'
_computing_structure_solution 'SHELXS-97 (Sheldrick, 1997)'
_diffrn_ambient_temperature 173(2)
_diffrn_detector 'CCD plate'
_diffrn_measured_fraction_theta_full 0.99
_diffrn_measured_fraction_theta_max 0.99
_diffrn_measurement_device '95mm CCD camera on \k-goniostat'
_diffrn_measurement_device_type KappaCCD
_diffrn_measurement_method 'CCD rotation images, thick slices'
_diffrn_orient_matrix_type 'by Nonius Collect from scalepack cell'
_diffrn_orient_matrix_UB_11 -0.674562E-1
_diffrn_orient_matrix_UB_12 -0.57407E-2
_diffrn_orient_matrix_UB_13 -0.57917E-2
_diffrn_orient_matrix_UB_21 0.74935E-2
_diffrn_orient_matrix_UB_22 -0.224528E-1
_diffrn_orient_matrix_UB_23 -0.653827E-1
_diffrn_orient_matrix_UB_31 0.38052E-2
_diffrn_orient_matrix_UB_32 -0.575528E-1
_diffrn_orient_matrix_UB_33 0.260851E-1
_diffrn_radiation_monochromator graphite
_diffrn_radiation_probe x-ray
_diffrn_radiation_type MoK\a
_diffrn_radiation_wavelength 0.71073
_diffrn_reflns_av_R_equivalents 0.0785
_diffrn_reflns_av_unetI/netI 0.0631
_diffrn_reflns_limit_h_max 16
_diffrn_reflns_limit_h_min -16
_diffrn_reflns_limit_k_max 17
_diffrn_reflns_limit_k_min -17
_diffrn_reflns_limit_l_max 19
_diffrn_reflns_limit_l_min -17
_diffrn_reflns_number 12992
_diffrn_reflns_theta_full 25.06
_diffrn_reflns_theta_max 25.06
_diffrn_reflns_theta_min 3.75
_diffrn_source 'Enraf Nonius FR590'
_exptl_absorpt_coefficient_mu 1.469
_exptl_absorpt_correction_T_max 0.7956
_exptl_absorpt_correction_T_min 0.7615
_exptl_absorpt_correction_type multi-scan
_exptl_absorpt_process_details
;
        [c.f. r.h. blessing, acta cryst. (1995), a51, 33-38]
;
_exptl_crystal_colour colourless
_exptl_crystal_density_diffrn 1.541
_exptl_crystal_density_method 'not measured'
_exptl_crystal_description plate
_exptl_crystal_F_000 1632
_exptl_crystal_size_max 0.2
_exptl_crystal_size_mid 0.2
_exptl_crystal_size_min 0.1
_refine_diff_density_max 0.46
_refine_diff_density_min -0.358
_refine_diff_density_rms 0.064
_refine_ls_abs_structure_details 'Flack H D (1983), Acta Cryst. A39, 876-881'
_refine_ls_abs_structure_Flack -0.016(18)
_refine_ls_extinction_coef 0.00074(18)
_refine_ls_extinction_expression Fc^*^=kFc[1+0.001xFc^2^\l^3^/sin(2\q)]^-1/4^
_refine_ls_extinction_method SHELXL
_refine_ls_goodness_of_fit_ref 1.019
_refine_ls_hydrogen_treatment riding
_refine_ls_matrix_type full
_refine_ls_number_parameters 209
_refine_ls_number_reflns 2909
_refine_ls_number_restraints 1
_refine_ls_restrained_S_all 1.019
_refine_ls_R_factor_all 0.0626
_refine_ls_R_factor_gt 0.0391
_refine_ls_shift/su_max 0
_refine_ls_shift/su_mean 0
_refine_ls_structure_factor_coef Fsqd
_refine_ls_weighting_details 'calc w=1/[\s^2^(Fo^2^)+(0.0392P)^2^+1.2325P] where P=(Fo^2^+2Fc^2^)/3'
_refine_ls_weighting_scheme calc
_refine_ls_wR_factor_gt 0.0785
_refine_ls_wR_factor_ref 0.0859
_reflns_number_gt 2281
_reflns_number_total 2909
_reflns_threshold_expression >2sigma(I)
_cod_data_source_file ic0495416si20041014_042851_1.cif
_cod_data_source_block (2)-dec403
_cod_original_formula_sum 'C15 H26 Cl1 Cu1 N6'
_cod_database_code 4312110

loop_
_symmetry_equiv_pos_as_xyz
'x, y, z'
'-x, -y, z'
'-x+1/2, y+1/2, z'
'x+1/2, -y+1/2, z'
'x, y+1/2, z+1/2'
'-x, -y+1/2, z+1/2'
'-x+1/2, y+1, z+1/2'
'x+1/2, -y+1, z+1/2'

loop_
_atom_site_label
_atom_site_type_symbol
_atom_site_fract_x
_atom_site_fract_y
_atom_site_fract_z
_atom_site_U_iso_or_equiv
_atom_site_adp_type
_atom_site_occupancy
_atom_site_symmetry_multiplicity
_atom_site_calc_flag
_atom_site_refinement_flags
_atom_site_disorder_assembly
_atom_site_disorder_group
Cu Cu 0.35155(3) 0.30424(3) 0.53737(3) 0.03245(17) Uani 1 1 d . . .
Cl Cl 0.28326(8) 0.26179(8) 0.41662(7) 0.0407(3) Uani 1 1 d . . .
N1 N 0.4269(3) 0.2076(2) 0.5880(2) 0.0304(9) Uani 1 1 d . . .
N2 N 0.4231(3) 0.2526(3) 0.7270(2) 0.0340(9) Uani 1 1 d . . .
N3 N 0.5307(2) 0.1413(3) 0.6833(2) 0.0328(9) Uani 1 1 d . . .
N4 N 0.3394(3) 0.4284(3) 0.5772(2) 0.0344(10) Uani 1 1 d . . .
N5 N 0.3514(3) 0.4054(2) 0.7203(2) 0.0359(10) Uani 1 1 d . . .
N6 N 0.3376(3) 0.5531(2) 0.6678(2) 0.0382(10) Uani 1 1 d . . .
C1 C 0.4594(3) 0.2011(3) 0.6630(3) 0.0269(10) Uani 1 1 d . . .
C2 C 0.4591(4) 0.2427(4) 0.8122(3) 0.0415(13) Uani 1 1 d . . .
H2A H 0.4095 0.2613 0.852 0.05 Uiso 1 1 calc R . .
H2B H 0.5142 0.2833 0.82 0.05 Uiso 1 1 calc R . .
C3 C 0.4874(4) 0.1475(4) 0.8294(3) 0.0453(13) Uani 1 1 d . . .
H3A H 0.432 0.1068 0.8251 0.054 Uiso 1 1 calc R . .
H3B H 0.5134 0.1425 0.8862 0.054 Uiso 1 1 calc R . .
C4 C 0.5609(4) 0.1205(4) 0.7670(3) 0.0428(13) Uani 1 1 d . . .
H4A H 0.6206 0.153 0.779 0.051 Uiso 1 1 calc R . .
H4B H 0.5733 0.0544 0.7717 0.051 Uiso 1 1 calc R . .
C5 C 0.5978(3) 0.1084(4) 0.6204(3) 0.0410(12) Uani 1 1 d . . .
H5A H 0.6019 0.0413 0.6237 0.049 Uiso 1 1 calc R . .
H5B H 0.6613 0.1334 0.6325 0.049 Uiso 1 1 calc R . .
C6 C 0.5695(3) 0.1352(3) 0.5341(4) 0.0422(11) Uani 1 1 d . . .
H6A H 0.5937 0.0901 0.4937 0.051 Uiso 1 1 calc R . .
H6B H 0.5967 0.1953 0.5201 0.051 Uiso 1 1 calc R . .
C7 C 0.4632(3) 0.1394(3) 0.5294(3) 0.0373(11) Uani 1 1 d . . .
H7A H 0.4436 0.1555 0.4723 0.045 Uiso 1 1 calc R . .
H7B H 0.4363 0.0791 0.5429 0.045 Uiso 1 1 calc R . .
C8 C 0.3374(3) 0.3074(3) 0.7177(3) 0.0292(11) Uani 1 1 d . . .
H8A H 0.3074 0.2916 0.6641 0.035 Uiso 1 1 calc R . .
H8B H 0.2927 0.2904 0.7623 0.035 Uiso 1 1 calc R . .
C9 C 0.3437(3) 0.4618(3) 0.6520(3) 0.0286(10) Uani 1 1 d . . .
C10 C 0.3191(4) 0.4947(4) 0.5119(3) 0.0502(14) Uani 1 1 d . . .
H10A H 0.2509 0.5094 0.5127 0.06 Uiso 1 1 calc R . .
H10B H 0.334 0.4675 0.4573 0.06 Uiso 1 1 calc R . .
C11 C 0.3747(4) 0.5804(3) 0.5224(4) 0.0569(17) Uani 1 1 d . . .
H11A H 0.4432 0.5669 0.5199 0.068 Uiso 1 1 calc R . .
H11B H 0.3593 0.6236 0.4773 0.068 Uiso 1 1 calc R . .
C12 C 0.3507(5) 0.6207(4) 0.6033(3) 0.0564(16) Uani 1 1 d . . .
H12A H 0.4019 0.6627 0.6202 0.068 Uiso 1 1 calc R . .
H12B H 0.292 0.6567 0.5976 0.068 Uiso 1 1 calc R . .
C13 C 0.3197(6) 0.5925(4) 0.7484(3) 0.078(2) Uani 1 1 d . . .
H13A H 0.2656 0.6349 0.744 0.093 Uiso 1 1 calc R . .
H13B H 0.3757 0.6283 0.7655 0.093 Uiso 1 1 calc R . .
C14 C 0.2992(5) 0.5255(4) 0.8124(3) 0.0609(17) Uani 1 1 d . . .
H14A H 0.2323 0.5065 0.8082 0.073 Uiso 1 1 calc R . .
H14B H 0.3088 0.5531 0.8678 0.073 Uiso 1 1 calc R . .
C15 C 0.3610(4) 0.4450(4) 0.8037(3) 0.0534(15) Uani 1 1 d . . .
H15A H 0.4275 0.4629 0.8133 0.064 Uiso 1 1 calc R . .
H15B H 0.3436 0.3991 0.8459 0.064 Uiso 1 1 calc R . .

loop_
_atom_site_aniso_label
_atom_site_aniso_U_11
_atom_site_aniso_U_22
_atom_site_aniso_U_33
_atom_site_aniso_U_23
_atom_site_aniso_U_13
_atom_site_aniso_U_12
Cu 0.0394(3) 0.0351(3) 0.0229(3) 0.0003(3) 0.0004(4) 0.0041(2)
Cl 0.0458(7) 0.0511(8) 0.0252(5) -0.0012(6) -0.0058(6) 0.0052(6)
N1 0.038(2) 0.032(2) 0.021(2) -0.0009(16) 0.0009(18) 0.0016(19)
N2 0.031(2) 0.047(3) 0.024(2) -0.0066(18) -0.0023(17) 0.0150(19)
N3 0.031(2) 0.038(2) 0.030(2) 0.0026(17) -0.0012(18) 0.0073(19)
N4 0.046(3) 0.031(2) 0.027(2) 0.0059(18) -0.0009(19) 0.0058(19)
N5 0.059(3) 0.026(2) 0.023(2) -0.0023(17) -0.0052(19) -0.0029(19)
N6 0.051(3) 0.026(2) 0.037(2) 0.0038(19) 0.0052(19) -0.0007(19)
C1 0.022(2) 0.030(2) 0.028(2) 0.000(2) 0.0066(19) 0.001(2)
C2 0.038(3) 0.064(4) 0.023(2) -0.003(3) 0.000(2) 0.012(3)
C3 0.041(3) 0.065(4) 0.029(3) 0.008(3) -0.005(2) 0.004(3)
C4 0.032(3) 0.056(4) 0.040(3) 0.008(2) -0.007(2) 0.008(3)
C5 0.030(3) 0.041(3) 0.052(3) -0.010(3) -0.003(2) 0.005(2)
C6 0.052(3) 0.037(3) 0.037(3) -0.008(3) 0.017(3) 0.004(2)
C7 0.051(3) 0.034(3) 0.027(2) -0.006(2) 0.000(3) 0.001(2)
C8 0.033(3) 0.029(3) 0.025(3) 0.002(2) 0.002(2) 0.004(2)
C9 0.027(2) 0.026(3) 0.033(3) 0.005(2) 0.005(2) 0.000(2)
C10 0.075(4) 0.048(3) 0.027(3) 0.010(2) 0.002(2) 0.014(3)
C11 0.069(4) 0.048(3) 0.053(5) 0.028(3) 0.013(3) 0.005(3)
C12 0.093(5) 0.033(3) 0.043(3) 0.007(2) -0.003(3) -0.012(3)
C13 0.151(7) 0.040(4) 0.042(4) -0.012(3) 0.004(4) 0.005(4)
C14 0.081(4) 0.068(4) 0.033(3) -0.019(3) 0.012(3) -0.020(4)
C15 0.088(4) 0.037(3) 0.035(3) -0.004(2) -0.018(3) -0.009(3)

loop_
_atom_type_symbol
_atom_type_description
_atom_type_scat_dispersion_real
_atom_type_scat_dispersion_imag
_atom_type_scat_source
C C 0.0033 0.0016 'International Tables Vol C Tables 4.2.6.8 and 6.1.1.4'
H H 0 0 'International Tables Vol C Tables 4.2.6.8 and 6.1.1.4'
Cl Cl 0.1484 0.1585 'International Tables Vol C Tables 4.2.6.8 and 6.1.1.4'
Cu Cu 0.3201 1.2651 'International Tables Vol C Tables 4.2.6.8 and 6.1.1.4'
N N 0.0061 0.0033 'International Tables Vol C Tables 4.2.6.8 and 6.1.1.4'

loop_
_geom_angle_atom_site_label_1
_geom_angle_atom_site_label_2
_geom_angle_atom_site_label_3
_geom_angle
_geom_angle_site_symmetry_1
_geom_angle_site_symmetry_3
_geom_angle_publ_flag
N4 Cu N1 126.45(15) . . ?
N4 Cu Cl 120.38(12) . . ?
N1 Cu Cl 113.03(11) . . ?
C1 N1 C7 115.1(4) . . ?
C1 N1 Cu 129.5(3) . . ?
C7 N1 Cu 114.8(3) . . ?
C1 N2 C8 122.4(4) . . ?
C1 N2 C2 120.9(4) . . ?
C8 N2 C2 115.9(3) . . ?
C1 N3 C4 125.0(4) . . ?
C1 N3 C5 121.2(4) . . ?
C4 N3 C5 112.4(4) . . ?
C9 N4 C10 115.0(4) . . ?
C9 N4 Cu 130.9(3) . . ?
C10 N4 Cu 114.0(3) . . ?
C9 N5 C8 124.1(4) . . ?
C9 N5 C15 119.8(4) . . ?
C8 N5 C15 115.5(4) . . ?
C9 N6 C13 124.8(4) . . ?
C9 N6 C12 122.1(4) . . ?
C13 N6 C12 113.1(4) . . ?
N1 C1 N3 121.9(4) . . ?
N1 C1 N2 121.6(4) . . ?
N3 C1 N2 116.5(4) . . ?
N2 C2 C3 111.2(4) . . ?
C2 C3 C4 108.2(4) . . ?
N3 C4 C3 111.3(4) . . ?
N3 C5 C6 112.3(4) . . ?
C5 C6 C7 108.9(4) . . ?
N1 C7 C6 110.2(4) . . ?
N5 C8 N2 115.4(4) . . ?
N4 C9 N6 122.5(4) . . ?
N4 C9 N5 120.9(4) . . ?
N6 C9 N5 116.5(4) . . ?
N4 C10 C11 112.2(5) . . ?
C12 C11 C10 108.5(4) . . ?
N6 C12 C11 112.9(4) . . ?
N6 C13 C14 113.6(5) . . ?
C13 C14 C15 110.9(5) . . ?
N5 C15 C14 110.5(4) . . ?

loop_
_geom_bond_atom_site_label_1
_geom_bond_atom_site_label_2
_geom_bond_distance
_geom_bond_site_symmetry_2
_geom_bond_publ_flag
Cu N4 1.943(4) . ?
Cu N1 1.956(4) . ?
Cu Cl 2.2611(13) . ?
N1 C1 1.298(6) . ?
N1 C7 1.470(6) . ?
N2 C1 1.379(5) . ?
N2 C8 1.464(5) . ?
N2 C2 1.473(6) . ?
N3 C1 1.378(5) . ?
N3 C4 1.447(6) . ?
N3 C5 1.472(6) . ?
N4 C9 1.304(6) . ?
N4 C10 1.463(6) . ?
N5 C9 1.382(5) . ?
N5 C8 1.457(5) . ?
N5 C15 1.471(6) . ?
N6 C9 1.370(5) . ?
N6 C13 1.446(6) . ?
N6 C12 1.449(6) . ?
C2 C3 1.484(7) . ?
C3 C4 1.501(7) . ?
C5 C6 1.501(8) . ?
C6 C7 1.508(6) . ?
C10 C11 1.496(8) . ?
C11 C12 1.472(8) . ?
C13 C14 1.456(8) . ?
C14 C15 1.478(8) . ?
